data_1502651
loop_
_publ_author_name
'Shi, Min'
'Shao, Li-Xiong'
'Lu, Jian-Mei'
'Wei, Yin'
'Mizuno, Kazuhiko'
'Maeda, Hajime'

_publ_section_title
;
 Chemistry of vinylidenecyclopropanes.
;
_journal_issue 10
_journal_name_full 'Chemical reviews'
_journal_page_first 5883
_journal_page_last 5913
_journal_paper_doi 10.1021/cr900381k
_journal_volume 110
_journal_year 2010
_chemical_formula_sum 'C21 H22'
_chemical_formula_weight 274.39
_chemical_name_systematic
; 
 ? 
;
_space_group_IT_number 2
_symmetry_cell_setting triclinic
_symmetry_space_group_name_Hall '-P 1'
_symmetry_space_group_name_H-M 'P -1'
_atom_sites_solution_hydrogens geom
_atom_sites_solution_primary direct
_atom_sites_solution_secondary difmap
_audit_creation_method SHELXL-97
_cell_angle_alpha 108.462(2)
_cell_angle_beta 93.591(2)
_cell_angle_gamma 91.936(2)
_cell_formula_units_Z 4
_cell_length_a 10.3256(10)
_cell_length_b 11.1547(11)
_cell_length_c 15.7258(15)
_cell_measurement_reflns_used 2372
_cell_measurement_temperature 293(2)
_cell_measurement_theta_max 46.978
_cell_measurement_theta_min 5.368
_cell_volume 1711.9(3)
_computing_cell_refinement 'Bruker SMART'
_computing_data_collection 'Bruker SMART'
_computing_data_reduction 'Bruker SHELXTL'
_computing_molecular_graphics 'Bruker SHELXTL'
_computing_publication_material 'Bruker SHELXTL'
_computing_structure_refinement 'SHELXL-97 (Sheldrick, 1997)'
_computing_structure_solution 'SHELXS-97 (Sheldrick, 1990)'
_diffrn_ambient_temperature 293(2)
_diffrn_measured_fraction_theta_full 0.982
_diffrn_measured_fraction_theta_max 0.982
_diffrn_measurement_device_type 'CCD area detector'
_diffrn_measurement_method 'phi and omega scans'
_diffrn_radiation_monochromator graphite
_diffrn_radiation_source 'fine-focus sealed tube'
_diffrn_radiation_type MoK\a
_diffrn_radiation_wavelength 0.71073
_diffrn_reflns_av_R_equivalents 0.0428
_diffrn_reflns_av_sigmaI/netI 0.0622
_diffrn_reflns_limit_h_max 12
_diffrn_reflns_limit_h_min -12
_diffrn_reflns_limit_k_max 13
_diffrn_reflns_limit_k_min -13
_diffrn_reflns_limit_l_max 15
_diffrn_reflns_limit_l_min -19
_diffrn_reflns_number 9395
_diffrn_reflns_theta_full 26.00
_diffrn_reflns_theta_max 26.00
_diffrn_reflns_theta_min 1.37
_exptl_absorpt_coefficient_mu 0.060
_exptl_absorpt_correction_T_max 1.0000
_exptl_absorpt_correction_T_min 0.4079
_exptl_absorpt_correction_type empirical
_exptl_absorpt_process_details sadabs
_exptl_crystal_colour colorless
_exptl_crystal_density_diffrn 1.065
_exptl_crystal_density_method 'not measured'
_exptl_crystal_description prismatic
_exptl_crystal_F_000 592
_exptl_crystal_size_max 0.480
_exptl_crystal_size_mid 0.401
_exptl_crystal_size_min 0.323
_refine_diff_density_max 0.137
_refine_diff_density_min -0.146
_refine_diff_density_rms 0.039
_refine_ls_extinction_coef 0.0228(18)
_refine_ls_extinction_expression Fc^*^=kFc[1+0.001xFc^2^\l^3^/sin(2\q)]^-1/4^
_refine_ls_extinction_method SHELXL
_refine_ls_goodness_of_fit_ref 0.922
_refine_ls_hydrogen_treatment constr
_refine_ls_matrix_type full
_refine_ls_number_parameters 388
_refine_ls_number_reflns 6606
_refine_ls_number_restraints 0
_refine_ls_restrained_S_all 0.922
_refine_ls_R_factor_all 0.0881
_refine_ls_R_factor_gt 0.0519
_refine_ls_shift/su_max 0.000
_refine_ls_shift/su_mean 0.000
_refine_ls_structure_factor_coef Fsqd
_refine_ls_weighting_details 'calc w=1/[\s^2^(Fo^2^)+(0.0592P)^2^+0.0000P] where P=(Fo^2^+2Fc^2^)/3'
_refine_ls_weighting_scheme calc
_refine_ls_wR_factor_gt 0.1198
_refine_ls_wR_factor_ref 0.1343
_reflns_number_gt 3885
_reflns_number_total 6606
_reflns_threshold_expression >2sigma(I)
_cod_data_source_file cr900381k_si_002.cif
_cod_data_source_block cd20177
_cod_depositor_comments
;
The following automatic conversions were performed:

'_symmetry_cell_setting' value 'Triclinic' changed to 'triclinic'
according to /home/saulius/struct/CIF-dictionaries/cif_core.dic
dictionary named 'cif_core.dic' version 2.4.2 from 2011-04-26.

Automatic conversion script
Id: cif_fix_values 1715 2011-07-08 13:25:40Z adriana 
;
_cod_original_sg_symbol_H-M P-1
_cod_database_code 1502651

loop_
_symmetry_equiv_pos_as_xyz
'x, y, z'
'-x, -y, -z'

loop_
_atom_site_label
_atom_site_type_symbol
_atom_site_fract_x
_atom_site_fract_y
_atom_site_fract_z
_atom_site_U_iso_or_equiv
_atom_site_adp_type
_atom_site_occupancy
_atom_site_symmetry_multiplicity
_atom_site_calc_flag
_atom_site_refinement_flags
C1 C 0.15618(16) 0.27952(15) 0.46811(11) 0.0504(4) Uani 1 1 d .
C2 C 0.09825(16) 0.26167(15) 0.53649(11) 0.0528(4) Uani 1 1 d .
C3 C 0.03861(15) 0.24061(16) 0.59944(11) 0.0512(4) Uani 1 1 d .
C4 C -0.03667(17) 0.14840(16) 0.63052(11) 0.0543(5) Uani 1 1 d .
C5 C -0.03216(17) 0.29054(16) 0.68165(11) 0.0553(5) Uani 1 1 d .
C6 C 0.0344(2) 0.0623(2) 0.67212(14) 0.0898(7) Uani 1 1 d .
H6A H 0.0474 -0.0161 0.6263 0.135 Uiso 1 1 calc R
H6B H -0.0161 0.0458 0.7169 0.135 Uiso 1 1 calc R
H6C H 0.1171 0.1022 0.6996 0.135 Uiso 1 1 calc R
C7 C -0.15652(18) 0.08456(18) 0.57183(14) 0.0801(6) Uani 1 1 d .
H7A H -0.1950 0.1420 0.5446 0.120 Uiso 1 1 calc R
H7B H -0.2178 0.0604 0.6078 0.120 Uiso 1 1 calc R
H7C H -0.1331 0.0106 0.5257 0.120 Uiso 1 1 calc R
C8 C 0.0473(2) 0.3407(2) 0.77060(13) 0.0861(7) Uani 1 1 d .
H8A H 0.1245 0.2945 0.7684 0.129 Uiso 1 1 calc R
H8B H -0.0030 0.3308 0.8175 0.129 Uiso 1 1 calc R
H8C H 0.0710 0.4288 0.7825 0.129 Uiso 1 1 calc R
C9 C -0.14847(19) 0.36724(18) 0.67615(14) 0.0816(7) Uani 1 1 d .
H9A H -0.1197 0.4535 0.6854 0.122 Uiso 1 1 calc R
H9B H -0.2051 0.3643 0.7216 0.122 Uiso 1 1 calc R
H9C H -0.1944 0.3327 0.6179 0.122 Uiso 1 1 calc R
C10 C 0.29994(16) 0.28070(16) 0.46744(11) 0.0526(4) Uani 1 1 d .
C11 C 0.37226(18) 0.21666(19) 0.51397(12) 0.0658(5) Uani 1 1 d .
H11 H 0.3297 0.1711 0.5453 0.079 Uiso 1 1 calc R
C12 C 0.5057(2) 0.2184(2) 0.51526(14) 0.0814(6) Uani 1 1 d .
H12 H 0.5520 0.1752 0.5478 0.098 Uiso 1 1 calc R
C13 C 0.5704(2) 0.2835(2) 0.46878(15) 0.0842(7) Uani 1 1 d .
H13 H 0.6605 0.2838 0.4687 0.101 Uiso 1 1 calc R
C14 C 0.5014(2) 0.3479(2) 0.42266(16) 0.0877(7) Uani 1 1 d .
H14 H 0.5448 0.3926 0.3911 0.105 Uiso 1 1 calc R
C15 C 0.36747(19) 0.34754(19) 0.42206(14) 0.0743(6) Uani 1 1 d .
H15 H 0.3221 0.3929 0.3907 0.089 Uiso 1 1 calc R
C16 C 0.07338(17) 0.29338(15) 0.39147(12) 0.0528(4) Uani 1 1 d .
C17 C 0.10445(19) 0.24091(17) 0.30278(12) 0.0656(5) Uani 1 1 d .
H17 H 0.1816 0.2000 0.2913 0.079 Uiso 1 1 calc R
C18 C 0.0238(2) 0.2482(2) 0.23194(14) 0.0786(6) Uani 1 1 d .
H18 H 0.0467 0.2123 0.1734 0.094 Uiso 1 1 calc R
C19 C -0.0904(2) 0.3081(2) 0.24705(16) 0.0882(7) Uani 1 1 d .
H19 H -0.1451 0.3126 0.1990 0.106 Uiso 1 1 calc R
C20 C -0.1234(2) 0.3616(2) 0.33389(17) 0.0867(7) Uani 1 1 d .
H20 H -0.2005 0.4027 0.3447 0.104 Uiso 1 1 calc R
C21 C -0.04205(19) 0.35423(19) 0.40532(14) 0.0692(5) Uani 1 1 d .
H21 H -0.0653 0.3909 0.4637 0.083 Uiso 1 1 calc R
C22 C 0.65992(17) 0.72248(16) -0.00582(11) 0.0530(4) Uani 1 1 d .
C23 C 0.60210(17) 0.80199(16) 0.06104(12) 0.0584(5) Uani 1 1 d .
C24 C 0.54654(17) 0.88112(17) 0.12301(12) 0.0577(5) Uani 1 1 d .
C25 C 0.49161(18) 1.00763(17) 0.15717(12) 0.0633(5) Uani 1 1 d .
C26 C 0.4899(2) 0.91469(19) 0.21118(12) 0.0706(6) Uani 1 1 d .
C27 C 0.5855(2) 1.1217(2) 0.18510(17) 0.1060(8) Uani 1 1 d .
H27A H 0.6662 1.1006 0.2092 0.159 Uiso 1 1 calc R
H27B H 0.5497 1.1894 0.2301 0.159 Uiso 1 1 calc R
H27C H 0.6007 1.1478 0.1338 0.159 Uiso 1 1 calc R
C28 C 0.3666(2) 1.0288(2) 0.10984(15) 0.0914(7) Uani 1 1 d .
H28A H 0.3862 1.0551 0.0593 0.137 Uiso 1 1 calc R
H28B H 0.3210 1.0933 0.1508 0.137 Uiso 1 1 calc R
H28C H 0.3131 0.9515 0.0893 0.137 Uiso 1 1 calc R
C29 C 0.5808(3) 0.9399(3) 0.29425(15) 0.1267(11) Uani 1 1 d .
H29A H 0.6021 0.8610 0.3025 0.190 Uiso 1 1 calc R
H29B H 0.5395 0.9904 0.3456 0.190 Uiso 1 1 calc R
H29C H 0.6588 0.9844 0.2877 0.190 Uiso 1 1 calc R
C30 C 0.3645(2) 0.8436(3) 0.21495(17) 0.1161(10) Uani 1 1 d .
H30A H 0.3176 0.8173 0.1568 0.174 Uiso 1 1 calc R
H30B H 0.3126 0.8978 0.2582 0.174 Uiso 1 1 calc R
H30C H 0.3835 0.7705 0.2323 0.174 Uiso 1 1 calc R
C31 C 0.80432(17) 0.73224(16) -0.00346(11) 0.0535(5) Uani 1 1 d .
C32 C 0.8729(2) 0.84738(18) 0.03627(12) 0.0666(5) Uani 1 1 d .
H32 H 0.8275 0.9196 0.0601 0.080 Uiso 1 1 calc R
C33 C 1.0066(2) 0.8578(2) 0.04148(14) 0.0786(6) Uani 1 1 d .
H33 H 1.0503 0.9362 0.0688 0.094 Uiso 1 1 calc R
C34 C 1.0757(2) 0.7521(2) 0.00630(13) 0.0746(6) Uani 1 1 d .
H34 H 1.1660 0.7587 0.0090 0.089 Uiso 1 1 calc R
C35 C 1.0100(2) 0.6376(2) -0.03261(12) 0.0664(5) Uani 1 1 d .
H35 H 1.0561 0.5658 -0.0559 0.080 Uiso 1 1 calc R
C36 C 0.87659(18) 0.62700(17) -0.03790(11) 0.0596(5) Uani 1 1 d .
H36 H 0.8338 0.5480 -0.0650 0.072 Uiso 1 1 calc R
C37 C 0.57916(17) 0.63039(15) -0.08087(12) 0.0528(4) Uani 1 1 d .
C38 C 0.61755(18) 0.58801(17) -0.16817(12) 0.0608(5) Uani 1 1 d .
H38 H 0.6984 0.6153 -0.1802 0.073 Uiso 1 1 calc R
C39 C 0.5376(2) 0.50630(19) -0.23700(13) 0.0719(6) Uani 1 1 d .
H39 H 0.5657 0.4784 -0.2947 0.086 Uiso 1 1 calc R
C40 C 0.4173(2) 0.4654(2) -0.22176(15) 0.0810(6) Uani 1 1 d .
H40 H 0.3633 0.4113 -0.2688 0.097 Uiso 1 1 calc R
C41 C 0.3774(2) 0.5056(2) -0.13561(17) 0.0841(6) Uani 1 1 d .
H41 H 0.2963 0.4780 -0.1242 0.101 Uiso 1 1 calc R
C42 C 0.45750(19) 0.58667(18) -0.06633(14) 0.0685(5) Uani 1 1 d .
H42 H 0.4295 0.6127 -0.0085 0.082 Uiso 1 1 calc R

loop_
_atom_site_aniso_label
_atom_site_aniso_U_11
_atom_site_aniso_U_22
_atom_site_aniso_U_33
_atom_site_aniso_U_23
_atom_site_aniso_U_13
_atom_site_aniso_U_12
C1 0.0549(11) 0.0491(10) 0.0465(10) 0.0132(8) 0.0126(8) 0.0008(8)
C2 0.0494(10) 0.0561(10) 0.0510(11) 0.0136(9) 0.0075(9) 0.0037(8)
C3 0.0468(10) 0.0613(11) 0.0469(10) 0.0178(9) 0.0103(8) 0.0031(8)
C4 0.0591(11) 0.0547(11) 0.0489(10) 0.0140(9) 0.0172(9) 0.0006(9)
C5 0.0588(11) 0.0555(10) 0.0482(10) 0.0099(9) 0.0172(9) -0.0003(9)
C6 0.1216(19) 0.0743(14) 0.0838(16) 0.0366(13) 0.0219(14) 0.0115(14)
C7 0.0725(14) 0.0717(13) 0.0802(15) -0.0002(11) 0.0247(12) -0.0101(11)
C8 0.1151(18) 0.0802(14) 0.0552(13) 0.0128(11) 0.0053(12) -0.0137(13)
C9 0.0717(14) 0.0649(12) 0.1016(17) 0.0116(12) 0.0323(12) 0.0116(11)
C10 0.0529(11) 0.0585(10) 0.0450(10) 0.0134(9) 0.0115(8) 0.0014(9)
C11 0.0580(12) 0.0892(14) 0.0573(12) 0.0337(11) 0.0071(9) -0.0011(11)
C12 0.0627(14) 0.1157(18) 0.0742(14) 0.0429(14) 0.0002(11) 0.0073(13)
C13 0.0527(13) 0.1237(19) 0.0800(15) 0.0373(14) 0.0120(11) -0.0001(13)
C14 0.0642(15) 0.1159(18) 0.0990(17) 0.0561(15) 0.0186(13) -0.0063(13)
C15 0.0621(13) 0.0896(15) 0.0862(15) 0.0477(13) 0.0162(11) 0.0027(11)
C16 0.0549(11) 0.0523(10) 0.0535(11) 0.0198(9) 0.0094(9) -0.0030(9)
C17 0.0802(14) 0.0658(12) 0.0544(12) 0.0232(10) 0.0114(10) 0.0035(10)
C18 0.1010(18) 0.0823(15) 0.0550(13) 0.0278(11) 0.0016(12) -0.0098(13)
C19 0.0781(16) 0.1161(19) 0.0832(17) 0.0563(15) -0.0134(13) -0.0211(14)
C20 0.0594(14) 0.1199(19) 0.0959(18) 0.0558(16) 0.0051(13) 0.0064(13)
C21 0.0609(13) 0.0843(14) 0.0670(13) 0.0297(11) 0.0103(10) 0.0036(11)
C22 0.0630(12) 0.0492(10) 0.0525(11) 0.0222(9) 0.0136(9) 0.0094(9)
C23 0.0640(12) 0.0560(11) 0.0602(12) 0.0241(10) 0.0115(10) 0.0068(9)
C24 0.0610(12) 0.0597(11) 0.0526(11) 0.0167(9) 0.0117(9) 0.0071(9)
C25 0.0679(13) 0.0616(12) 0.0585(12) 0.0143(10) 0.0110(10) 0.0146(10)
C26 0.0827(15) 0.0819(14) 0.0526(12) 0.0251(11) 0.0162(11) 0.0243(12)
C27 0.122(2) 0.0699(15) 0.111(2) 0.0105(14) -0.0029(16) -0.0011(15)
C28 0.0803(16) 0.0999(17) 0.1087(18) 0.0514(15) 0.0113(14) 0.0236(13)
C29 0.180(3) 0.134(2) 0.0642(16) 0.0286(16) -0.0108(17) 0.043(2)
C30 0.107(2) 0.151(2) 0.127(2) 0.087(2) 0.0558(17) 0.0266(18)
C31 0.0647(12) 0.0540(11) 0.0471(10) 0.0217(9) 0.0109(9) 0.0102(9)
C32 0.0733(14) 0.0552(12) 0.0707(13) 0.0177(10) 0.0088(11) 0.0125(11)
C33 0.0737(15) 0.0685(14) 0.0876(16) 0.0188(12) -0.0030(12) -0.0022(12)
C34 0.0648(13) 0.0888(16) 0.0714(14) 0.0276(13) 0.0022(11) 0.0077(13)
C35 0.0690(14) 0.0737(14) 0.0583(12) 0.0213(11) 0.0073(10) 0.0222(11)
C36 0.0684(13) 0.0569(11) 0.0553(11) 0.0194(9) 0.0055(9) 0.0111(10)
C37 0.0582(11) 0.0496(10) 0.0577(11) 0.0249(9) 0.0111(9) 0.0117(9)
C38 0.0650(12) 0.0615(11) 0.0591(12) 0.0224(10) 0.0100(10) 0.0095(10)
C39 0.0800(15) 0.0750(13) 0.0582(13) 0.0168(11) 0.0039(11) 0.0168(12)
C40 0.0768(16) 0.0784(14) 0.0792(16) 0.0157(12) -0.0074(12) 0.0030(12)
C41 0.0675(14) 0.0899(16) 0.0915(17) 0.0254(14) 0.0052(13) -0.0046(12)
C42 0.0689(14) 0.0737(13) 0.0647(13) 0.0233(11) 0.0124(11) 0.0044(11)

loop_
_atom_type_symbol
_atom_type_description
_atom_type_scat_dispersion_real
_atom_type_scat_dispersion_imag
_atom_type_scat_source
C C 0.0033 0.0016 'International Tables Vol C Tables 4.2.6.8 and 6.1.1.4'
H H 0.0000 0.0000 'International Tables Vol C Tables 4.2.6.8 and 6.1.1.4'

loop_
_geom_angle_atom_site_label_1
_geom_angle_atom_site_label_2
_geom_angle_atom_site_label_3
_geom_angle
C2 C1 C10 120.40(16)
C2 C1 C16 118.29(15)
C10 C1 C16 121.27(14)
C3 C2 C1 177.19(18)
C2 C3 C5 148.84(16)
C2 C3 C4 147.58(16)
C5 C3 C4 62.02(11)
C3 C4 C7 116.04(15)
C3 C4 C6 119.62(16)
C7 C4 C6 113.05(16)
C3 C4 C5 58.91(10)
C7 C4 C5 119.94(15)
C6 C4 C5 119.11(16)
C3 C5 C8 117.70(15)
C3 C5 C9 117.72(15)
C8 C5 C9 112.78(15)
C3 C5 C4 59.07(10)
C8 C5 C4 118.89(16)
C9 C5 C4 120.65(16)
C4 C6 H6A 109.5
C4 C6 H6B 109.5
H6A C6 H6B 109.5
C4 C6 H6C 109.5
H6A C6 H6C 109.5
H6B C6 H6C 109.5
C4 C7 H7A 109.5
C4 C7 H7B 109.5
H7A C7 H7B 109.5
C4 C7 H7C 109.5
H7A C7 H7C 109.5
H7B C7 H7C 109.5
C5 C8 H8A 109.5
C5 C8 H8B 109.5
H8A C8 H8B 109.5
C5 C8 H8C 109.5
H8A C8 H8C 109.5
H8B C8 H8C 109.5
C5 C9 H9A 109.5
C5 C9 H9B 109.5
H9A C9 H9B 109.5
C5 C9 H9C 109.5
H9A C9 H9C 109.5
H9B C9 H9C 109.5
C11 C10 C15 117.07(17)
C11 C10 C1 120.97(16)
C15 C10 C1 121.94(17)
C12 C11 C10 121.75(18)
C12 C11 H11 119.1
C10 C11 H11 119.1
C13 C12 C11 120.2(2)
C13 C12 H12 119.9
C11 C12 H12 119.9
C14 C13 C12 119.1(2)
C14 C13 H13 120.4
C12 C13 H13 120.4
C13 C14 C15 120.8(2)
C13 C14 H14 119.6
C15 C14 H14 119.6
C14 C15 C10 121.00(19)
C14 C15 H15 119.5
C10 C15 H15 119.5
C21 C16 C17 117.18(17)
C21 C16 C1 120.90(16)
C17 C16 C1 121.85(16)
C18 C17 C16 121.50(19)
C18 C17 H17 119.2
C16 C17 H17 119.2
C19 C18 C17 120.4(2)
C19 C18 H18 119.8
C17 C18 H18 119.8
C18 C19 C20 119.5(2)
C18 C19 H19 120.3
C20 C19 H19 120.3
C19 C20 C21 120.1(2)
C19 C20 H20 119.9
C21 C20 H20 119.9
C20 C21 C16 121.32(19)
C20 C21 H21 119.3
C16 C21 H21 119.3
C23 C22 C37 119.32(16)
C23 C22 C31 118.34(17)
C37 C22 C31 122.32(15)
C24 C23 C22 177.61(18)
C23 C24 C26 149.62(17)
C23 C24 C25 148.13(17)
C26 C24 C25 62.25(12)
C24 C25 C27 117.40(16)
C24 C25 C28 117.57(17)
C27 C25 C28 112.83(18)
C24 C25 C26 58.65(11)
C27 C25 C26 120.69(18)
C28 C25 C26 119.39(17)
C24 C26 C29 118.08(18)
C24 C26 C30 116.56(19)
C29 C26 C30 113.3(2)
C24 C26 C25 59.10(11)
C29 C26 C25 119.6(2)
C30 C26 C25 119.81(18)
C25 C27 H27A 109.5
C25 C27 H27B 109.5
H27A C27 H27B 109.5
C25 C27 H27C 109.5
H27A C27 H27C 109.5
H27B C27 H27C 109.5
C25 C28 H28A 109.5
C25 C28 H28B 109.5
H28A C28 H28B 109.5
C25 C28 H28C 109.5
H28A C28 H28C 109.5
H28B C28 H28C 109.5
C26 C29 H29A 109.5
C26 C29 H29B 109.5
H29A C29 H29B 109.5
C26 C29 H29C 109.5
H29A C29 H29C 109.5
H29B C29 H29C 109.5
C26 C30 H30A 109.5
C26 C30 H30B 109.5
H30A C30 H30B 109.5
C26 C30 H30C 109.5
H30A C30 H30C 109.5
H30B C30 H30C 109.5
C32 C31 C36 117.01(17)
C32 C31 C22 120.79(15)
C36 C31 C22 122.16(17)
C33 C32 C31 121.68(17)
C33 C32 H32 119.2
C31 C32 H32 119.2
C32 C33 C34 120.1(2)
C32 C33 H33 119.9
C34 C33 H33 119.9
C35 C34 C33 119.1(2)
C35 C34 H34 120.4
C33 C34 H34 120.4
C34 C35 C36 120.92(18)
C34 C35 H35 119.5
C36 C35 H35 119.5
C35 C36 C31 121.18(18)
C35 C36 H36 119.4
C31 C36 H36 119.4
C42 C37 C38 117.28(18)
C42 C37 C22 120.08(16)
C38 C37 C22 122.60(16)
C39 C38 C37 120.98(18)
C39 C38 H38 119.5
C37 C38 H38 119.5
C40 C39 C38 121.01(19)
C40 C39 H39 119.5
C38 C39 H39 119.5
C39 C40 C41 119.0(2)
C39 C40 H40 120.5
C41 C40 H40 120.5
C42 C41 C40 120.2(2)
C42 C41 H41 119.9
C40 C41 H41 119.9
C41 C42 C37 121.51(19)
C41 C42 H42 119.2
C37 C42 H42 119.2

loop_
_geom_bond_atom_site_label_1
_geom_bond_atom_site_label_2
_geom_bond_distance
C1 C2 1.327(2)
C1 C10 1.485(2)
C1 C16 1.485(2)
C2 C3 1.276(2)
C3 C5 1.485(2)
C3 C4 1.488(2)
C4 C7 1.507(2)
C4 C6 1.508(2)
C4 C5 1.531(2)
C5 C8 1.507(2)
C5 C9 1.512(2)
C6 H6A 0.9600
C6 H6B 0.9600
C6 H6C 0.9600
C7 H7A 0.9600
C7 H7B 0.9600
C7 H7C 0.9600
C8 H8A 0.9600
C8 H8B 0.9600
C8 H8C 0.9600
C9 H9A 0.9600
C9 H9B 0.9600
C9 H9C 0.9600
C10 C11 1.379(2)
C10 C15 1.384(2)
C11 C12 1.376(2)
C11 H11 0.9300
C12 C13 1.369(3)
C12 H12 0.9300
C13 C14 1.360(3)
C13 H13 0.9300
C14 C15 1.382(3)
C14 H14 0.9300
C15 H15 0.9300
C16 C21 1.386(2)
C16 C17 1.394(2)
C17 C18 1.374(3)
C17 H17 0.9300
C18 C19 1.371(3)
C18 H18 0.9300
C19 C20 1.376(3)
C19 H19 0.9300
C20 C21 1.385(3)
C20 H20 0.9300
C21 H21 0.9300
C22 C23 1.331(2)
C22 C37 1.481(2)
C22 C31 1.489(2)
C23 C24 1.272(2)
C24 C26 1.481(2)
C24 C25 1.488(2)
C25 C27 1.504(3)
C25 C28 1.513(3)
C25 C26 1.535(3)
C26 C29 1.504(3)
C26 C30 1.510(3)
C27 H27A 0.9600
C27 H27B 0.9600
C27 H27C 0.9600
C28 H28A 0.9600
C28 H28B 0.9600
C28 H28C 0.9600
C29 H29A 0.9600
C29 H29B 0.9600
C29 H29C 0.9600
C30 H30A 0.9600
C30 H30B 0.9600
C30 H30C 0.9600
C31 C32 1.384(2)
C31 C36 1.391(2)
C32 C33 1.376(3)
C32 H32 0.9300
C33 C34 1.378(3)
C33 H33 0.9300
C34 C35 1.364(3)
C34 H34 0.9300
C35 C36 1.373(2)
C35 H35 0.9300
C36 H36 0.9300
C37 C42 1.391(2)
C37 C38 1.391(2)
C38 C39 1.377(3)
C38 H38 0.9300
C39 C40 1.370(3)
C39 H39 0.9300
C40 C41 1.380(3)
C40 H40 0.9300
C41 C42 1.379(3)
C41 H41 0.9300
C42 H42 0.9300

loop_
_geom_torsion_atom_site_label_1
_geom_torsion_atom_site_label_2
_geom_torsion_atom_site_label_3
_geom_torsion_atom_site_label_4
_geom_torsion
C10 C1 C2 C3 -134(4)
C16 C1 C2 C3 44(4)
C1 C2 C3 C5 -123(4)
C1 C2 C3 C4 33(4)
C2 C3 C4 C7 -55.4(4)
C5 C3 C4 C7 110.73(17)
C2 C3 C4 C6 85.8(3)
C5 C3 C4 C6 -108.09(18)
C2 C3 C4 C5 -166.2(3)
C2 C3 C5 C8 -85.6(3)
C4 C3 C5 C8 108.76(18)
C2 C3 C5 C9 54.8(4)
C4 C3 C5 C9 -110.89(18)
C2 C3 C5 C4 165.6(3)
C7 C4 C5 C3 -104.14(17)
C6 C4 C5 C3 108.96(18)
C3 C4 C5 C8 -106.76(17)
C7 C4 C5 C8 149.11(17)
C6 C4 C5 C8 2.2(2)
C3 C4 C5 C9 105.98(17)
C7 C4 C5 C9 1.8(2)
C6 C4 C5 C9 -145.06(17)
C2 C1 C10 C11 26.1(2)
C16 C1 C10 C11 -151.66(16)
C2 C1 C10 C15 -152.62(18)
C16 C1 C10 C15 29.7(3)
C15 C10 C11 C12 -0.2(3)
C1 C10 C11 C12 -178.94(18)
C10 C11 C12 C13 -0.8(3)
C11 C12 C13 C14 1.0(3)
C12 C13 C14 C15 -0.3(3)
C13 C14 C15 C10 -0.7(3)
C11 C10 C15 C14 1.0(3)
C1 C10 C15 C14 179.69(19)
C2 C1 C16 C21 35.2(2)
C10 C1 C16 C21 -147.05(16)
C2 C1 C16 C17 -141.62(17)
C10 C1 C16 C17 36.2(2)
C21 C16 C17 C18 -0.5(3)
C1 C16 C17 C18 176.41(17)
C16 C17 C18 C19 0.1(3)
C17 C18 C19 C20 0.3(3)
C18 C19 C20 C21 -0.3(3)
C19 C20 C21 C16 -0.1(3)
C17 C16 C21 C20 0.5(3)
C1 C16 C21 C20 -176.43(18)
C37 C22 C23 C24 -87(5)
C31 C22 C23 C24 91(5)
C22 C23 C24 C26 176(100)
C22 C23 C24 C25 -4(5)
C23 C24 C25 C27 -69.4(4)
C26 C24 C25 C27 110.9(2)
C23 C24 C25 C28 70.4(4)
C26 C24 C25 C28 -109.27(19)
C23 C24 C25 C26 179.7(4)
C23 C24 C26 C29 70.9(4)
C25 C24 C26 C29 -109.4(2)
C23 C24 C26 C30 -69.3(4)
C25 C24 C26 C30 110.4(2)
C23 C24 C26 C25 -179.7(4)
C27 C25 C26 C24 -105.37(19)
C28 C25 C26 C24 106.2(2)
C24 C25 C26 C29 106.9(2)
C27 C25 C26 C29 1.6(3)
C28 C25 C26 C29 -146.9(2)
C24 C25 C26 C30 -104.9(2)
C27 C25 C26 C30 149.7(2)
C28 C25 C26 C30 1.3(3)
C23 C22 C31 C32 -30.6(2)
C37 C22 C31 C32 147.61(16)
C23 C22 C31 C36 147.25(16)
C37 C22 C31 C36 -34.5(2)
C36 C31 C32 C33 0.1(3)
C22 C31 C32 C33 178.07(17)
C31 C32 C33 C34 0.3(3)
C32 C33 C34 C35 -0.7(3)
C33 C34 C35 C36 0.7(3)
C34 C35 C36 C31 -0.3(3)
C32 C31 C36 C35 -0.1(3)
C22 C31 C36 C35 -178.03(16)
C23 C22 C37 C42 -28.3(2)
C31 C22 C37 C42 153.49(16)
C23 C22 C37 C38 149.05(16)
C31 C22 C37 C38 -29.1(2)
C42 C37 C38 C39 0.1(2)
C22 C37 C38 C39 -177.32(16)
C37 C38 C39 C40 0.7(3)
C38 C39 C40 C41 -1.1(3)
C39 C40 C41 C42 0.5(3)
C40 C41 C42 C37 0.3(3)
C38 C37 C42 C41 -0.6(3)
C22 C37 C42 C41 176.88(17)

loop_
_cod_related_entry_id
_cod_related_entry_code
_cod_related_entry_database
1 9577993 ChemSpider
